data_1557403
loop_
_publ_author_name
'Yuan, K.'
'Kahan, R. J.'
'Si, C.'
'Williams, A.'
'Kirschner, S.'
'Uzelac, M.'
'Zysman-Colman, E.'
'Ingleson, M. J.'

_publ_section_title
;
 The synthesis of brominated-boron-doped PAHs by alkyne 1,1-bromoboration:
 mechanistic and functionalisation studies
;
_journal_issue 12
_journal_name_full 'Chemical Science'
_journal_page_first 3258
_journal_page_last 3267
_journal_paper_doi 10.1039/C9SC05404A
_journal_volume 11
_journal_year 2020
_chemical_formula_moiety 'C28 H22 B Br O'
_chemical_formula_sum 'C28 H22 B Br O'
_chemical_formula_weight 465.17
_space_group_crystal_system monoclinic
_space_group_IT_number 14
_space_group_name_Hall '-P 2ybc'
_space_group_name_H-M_alt 'P 1 21/c 1'
_atom_sites_solution_hydrogens geom
_atom_sites_solution_primary direct
_audit_creation_date 2019-05-28
_audit_creation_method
;
Olex2 1.2
(compiled 2018.05.29 svn.r3508 for OlexSys, GUI svn.r5506)
;
_audit_update_record
;
2019-10-25 deposited with the CCDC.	2020-02-26 downloaded from the CCDC.
;
_cell_angle_alpha 90
_cell_angle_beta 99.697(6)
_cell_angle_gamma 90
_cell_formula_units_Z 4
_cell_length_a 16.0697(11)
_cell_length_b 19.1015(11)
_cell_length_c 7.1840(5)
_cell_measurement_reflns_used 4036
_cell_measurement_temperature 270.00(10)
_cell_measurement_theta_max 24.7340
_cell_measurement_theta_min 3.9500
_cell_volume 2173.7(2)
_computing_cell_refinement 'CrysAlisPro 1.171.39.46e (Rigaku OD, 2018)'
_computing_data_collection 'CrysAlisPro 1.171.39.46e (Rigaku OD, 2018)'
_computing_data_reduction 'CrysAlisPro 1.171.39.46e (Rigaku OD, 2018)'
_computing_molecular_graphics 'Olex2 (Dolomanov et al., 2009)'
_computing_publication_material 'Olex2 (Dolomanov et al., 2009)'
_computing_structure_refinement 'ShelXL (Sheldrick, 2015)'
_computing_structure_solution 'ShelXS (Sheldrick, 2008)'
_diffrn_ambient_environment N~2~
_diffrn_ambient_temperature 270.00(10)
_diffrn_detector 'CCD plate'
_diffrn_detector_area_resol_mean 5.1574
_diffrn_detector_type Atlas
_diffrn_measured_fraction_theta_full 0.997
_diffrn_measured_fraction_theta_max 0.844
_diffrn_measurement_details
;
List of Runs (angles in degrees, time in seconds):

  # Type    Start    End  Width  t~exp~   \w     \q     \k     \f   Frames
#--------------------------------------------------------------------------
  1  \w     12.00  37.00   1.00   30.00    --   -7.70-144.00 -90.00   25
  2  \w     11.00  39.00   1.00   30.00    --   -7.70-127.00  77.00   28
  3  \w     19.00  75.00   1.00   30.00    --    8.56-144.00 -90.00   56
  4  \w     10.00  35.00   1.00   30.00    --    8.56-127.00  77.00   25
  5  \w    -28.00  84.00   1.00   30.00    --    8.56  19.00 150.00  112
  6  \w     11.00  40.00   1.00   30.00    --    8.56 -77.00 150.00   29
  7  \w      3.00  33.00   1.00   30.00    --    8.56 -57.00 -30.00   30
;
_diffrn_measurement_device 'four-circle diffractometer'
_diffrn_measurement_device_type 'SuperNova, Dual, Cu at home/near, Atlas'
_diffrn_measurement_method '\w scans'
_diffrn_orient_matrix_type 'CrysAlisPro convention (1999,Acta A55,543-557)'
_diffrn_orient_matrix_UB_11 -0.0399714000
_diffrn_orient_matrix_UB_12 0.0160686000
_diffrn_orient_matrix_UB_13 -0.0276846000
_diffrn_orient_matrix_UB_21 -0.0195376000
_diffrn_orient_matrix_UB_22 -0.0334086000
_diffrn_orient_matrix_UB_23 -0.0070741000
_diffrn_orient_matrix_UB_31 -0.0050927000
_diffrn_orient_matrix_UB_32 0.0021731000
_diffrn_orient_matrix_UB_33 0.0959914000
_diffrn_radiation_monochromator mirror
_diffrn_radiation_probe x-ray
_diffrn_radiation_type MoK\a
_diffrn_radiation_wavelength 0.71073
_diffrn_reflns_av_R_equivalents 0.0472
_diffrn_reflns_av_unetI/netI 0.0538
_diffrn_reflns_Laue_measured_fraction_full 0.997
_diffrn_reflns_Laue_measured_fraction_max 0.844
_diffrn_reflns_limit_h_max 19
_diffrn_reflns_limit_h_min -21
_diffrn_reflns_limit_k_max 24
_diffrn_reflns_limit_k_min -18
_diffrn_reflns_limit_l_max 9
_diffrn_reflns_limit_l_min -8
_diffrn_reflns_number 18623
_diffrn_reflns_point_group_measured_fraction_full 0.997
_diffrn_reflns_point_group_measured_fraction_max 0.844
_diffrn_reflns_theta_full 25.242
_diffrn_reflns_theta_max 28.974
_diffrn_reflns_theta_min 3.509
_diffrn_source 'micro-focus sealed X-ray tube'
_diffrn_source_type 'SuperNova (Mo) X-ray Source'
_exptl_absorpt_coefficient_mu 1.909
_exptl_absorpt_correction_T_max 1.00000
_exptl_absorpt_correction_T_min 0.80117
_exptl_absorpt_correction_type multi-scan
_exptl_absorpt_process_details
;
CrysAlisPro 1.171.39.46e (Rigaku Oxford Diffraction, 2018)
Empirical absorption correction using spherical harmonics,
 implemented in SCALE3 ABSPACK scaling algorithm.
;
_exptl_crystal_colour orange
_exptl_crystal_density_diffrn 1.421
_exptl_crystal_description lath
_exptl_crystal_F_000 952
_exptl_crystal_size_max 0.39
_exptl_crystal_size_mid 0.106
_exptl_crystal_size_min 0.061
_refine_diff_density_max 0.486
_refine_diff_density_min -0.395
_refine_diff_density_rms 0.061
_refine_ls_extinction_method none
_refine_ls_goodness_of_fit_ref 1.065
_refine_ls_hydrogen_treatment constr
_refine_ls_matrix_type full
_refine_ls_number_parameters 284
_refine_ls_number_reflns 4863
_refine_ls_number_restraints 18
_refine_ls_restrained_S_all 1.064
_refine_ls_R_factor_all 0.0908
_refine_ls_R_factor_gt 0.0513
_refine_ls_shift/su_max 0.000
_refine_ls_shift/su_mean 0.000
_refine_ls_structure_factor_coef Fsqd
_refine_ls_weighting_details 'w=1/[\s^2^(Fo^2^)+(0.0327P)^2^+1.3232P] where P=(Fo^2^+2Fc^2^)/3'
_refine_ls_weighting_scheme calc
_refine_ls_wR_factor_gt 0.0946
_refine_ls_wR_factor_ref 0.1080
_reflns_Friedel_coverage 0.000
_reflns_number_gt 3291
_reflns_number_total 4863
_reflns_threshold_expression 'I > 2\s(I)'
_cod_data_source_file c9sc05404a2.cif
_cod_data_source_block mi19001_270k_refinalized
_cod_depositor_comments
;Adding full bibliography for 1557396--1557406.cif.

 Adding full bibliography for 1557396--1557406.cif.
;
_cod_database_code 1557403
_shelx_shelxl_version_number 2018/3
_chemical_oxdiff_formula 'C28 H25 B Br O'
_chemical_oxdiff_usercomment '@ 270 K KY093'
_shelx_space_group_comment
;
The symmetry employed for this shelxl refinement is uniquely defined
by the following loop, which should always be used as a source of
symmetry information in preference to the above space-group names.
They are only intended as comments.
;
_shelx_estimated_absorpt_t_max 0.892
_shelx_estimated_absorpt_t_min 0.523
_reflns_odcompleteness_completeness 99.64
_reflns_odcompleteness_iscentric 1
_reflns_odcompleteness_theta 25.30
_olex2_refinement_description
;
1. Fixed Uiso
 At 1.2 times of:
  All C(H) groups
 At 1.5 times of:
  All C(H,H,H) groups, All O(H) groups
2. Rigid body (RIGU) restrains
 C26, C27, C28, C25
 with sigma for 1-2 distances of 0.004 and sigma for 1-3 distances of 0.004
3.a Aromatic/amide H refined with riding coordinates:
 C15(H15), C4(H4), C1(H1), C2(H2), C5(H5), C24(H24), C9(H9), C7(H7), C23(H23),
 C21(H21), C8(H8), C20(H20)
3.b Idealised Me refined as rotating group:
 C28(H28A,H28B,H28C), C26(H26A,H26B,H26C), C27(H27A,H27B,H27C)
3.c Idealised tetrahedral OH refined as rotating group:
 O1(H1A)
;
_olex2_submission_special_instructions 'No special instructions were received'
_oxdiff_exptl_absorpt_empirical_details
;
Empirical correction (ABSPACK) includes:
- Absorption correction using spherical harmonics
- Frame scaling
- Detector area scaling
;
_oxdiff_exptl_absorpt_empirical_full_max 1.208
_oxdiff_exptl_absorpt_empirical_full_min 0.834

loop_
_space_group_symop_operation_xyz
'x, y, z'
'-x, y+1/2, -z+1/2'
'-x, -y, -z'
'x, -y-1/2, z-1/2'

loop_
_atom_site_label
_atom_site_type_symbol
_atom_site_fract_x
_atom_site_fract_y
_atom_site_fract_z
_atom_site_U_iso_or_equiv
_atom_site_adp_type
_atom_site_occupancy
_atom_site_site_symmetry_order
_atom_site_calc_flag
_atom_site_refinement_flags_posn
_atom_site_refinement_flags_adp
_atom_site_refinement_flags_occupancy
_atom_site_disorder_assembly
_atom_site_disorder_group
Br1 Br 0.35967(2) 0.29519(2) 0.18247(5) 0.05663(14) Uani 1 1 d . . . . .
C14 C 0.10251(19) 0.25439(15) 0.2737(4) 0.0331(6) Uani 1 1 d . . . . .
C18 C 0.24463(19) 0.30782(16) 0.2182(4) 0.0381(7) Uani 1 1 d . . . . .
C10 C -0.0349(2) 0.21202(16) 0.3311(4) 0.0373(7) Uani 1 1 d . . . . .
C16 C 0.12567(18) 0.38320(15) 0.2546(4) 0.0340(7) Uani 1 1 d . . . . .
C15 C 0.0487(2) 0.20093(15) 0.2981(4) 0.0359(7) Uani 1 1 d . . . . .
H15 H 0.067851 0.155144 0.292710 0.043 Uiso 1 1 calc R . . . .
B1 B 0.1925(2) 0.24148(18) 0.2343(4) 0.0367(8) Uani 1 1 d . . . . .
C13 C 0.07327(19) 0.32584(15) 0.2810(3) 0.0320(6) Uani 1 1 d . . . . .
C6 C -0.1475(2) 0.29446(18) 0.3724(4) 0.0439(8) Uani 1 1 d . . . . .
C11 C -0.06460(19) 0.28171(16) 0.3387(4) 0.0369(7) Uani 1 1 d . . . . .
C17 C 0.21378(19) 0.37352(15) 0.2274(4) 0.0357(7) Uani 1 1 d . . . . .
C3 C -0.0413(2) 0.40813(16) 0.3153(4) 0.0391(7) Uani 1 1 d . . . . .
C4 C -0.1258(2) 0.41910(19) 0.3498(4) 0.0491(8) Uani 1 1 d . . . . .
H4 H -0.146227 0.464584 0.352850 0.059 Uiso 1 1 calc R . . . .
C1 C 0.0926(2) 0.45091(16) 0.2551(4) 0.0452(8) Uani 1 1 d . . . . .
H1 H 0.126374 0.488810 0.235490 0.054 Uiso 1 1 calc R . . . .
C12 C -0.01026(18) 0.33858(15) 0.3119(4) 0.0336(7) Uani 1 1 d . . . . .
C19 C 0.26664(19) 0.43689(15) 0.2136(4) 0.0394(7) Uani 1 1 d . . . . .
C2 C 0.0112(2) 0.46288(17) 0.2838(4) 0.0485(8) Uani 1 1 d . . . . .
H2 H -0.008957 0.508563 0.281979 0.058 Uiso 1 1 calc R . . . .
C5 C -0.1761(2) 0.3654(2) 0.3778(4) 0.0520(9) Uani 1 1 d . . . . .
H5 H -0.230350 0.374276 0.401140 0.062 Uiso 1 1 calc R . . . .
C24 C 0.2772(2) 0.46397(16) 0.0421(4) 0.0465(8) Uani 1 1 d . . . . .
H24 H 0.248668 0.443891 -0.068430 0.056 Uiso 1 1 calc R . . . .
C22 C 0.3735(2) 0.55289(17) 0.1898(5) 0.0510(9) Uani 1 1 d . . . . .
C9 C -0.0897(2) 0.15670(18) 0.3550(4) 0.0478(8) Uani 1 1 d . . . . .
H9 H -0.071280 0.110704 0.349747 0.057 Uiso 1 1 calc R . . . .
C7 C -0.1987(2) 0.2373(2) 0.3962(4) 0.0541(9) Uani 1 1 d . . . . .
H7 H -0.253132 0.245050 0.419569 0.065 Uiso 1 1 calc R . . . .
C23 C 0.3296(2) 0.52066(17) 0.0315(5) 0.0533(9) Uani 1 1 d . . . . .
H23 H 0.335489 0.537687 -0.086900 0.064 Uiso 1 1 calc R . . . .
C21 C 0.3599(3) 0.5263(2) 0.3620(6) 0.0673(11) Uani 1 1 d . . . . .
H21 H 0.387313 0.547011 0.472628 0.081 Uiso 1 1 calc R . . . .
C8 C -0.1705(2) 0.1698(2) 0.3861(4) 0.0565(10) Uani 1 1 d . . . . .
H8 H -0.206265 0.132642 0.400370 0.068 Uiso 1 1 calc R . . . .
C20 C 0.3070(3) 0.4701(2) 0.3749(5) 0.0637(10) Uani 1 1 d . . . . .
H20 H 0.298550 0.454523 0.492867 0.076 Uiso 1 1 calc R . . . .
C25 C 0.4361(2) 0.61267(19) 0.1811(7) 0.0703(11) Uani 1 1 d . U . . .
C28 C 0.4218(4) 0.6476(3) -0.0140(8) 0.118(2) Uani 1 1 d . U . . .
H28A H 0.435674 0.615228 -0.106212 0.177 Uiso 1 1 calc GR . . . .
H28B H 0.457161 0.688296 -0.010767 0.177 Uiso 1 1 calc GR . . . .
H28C H 0.363713 0.661271 -0.046980 0.177 Uiso 1 1 calc GR . . . .
C26 C 0.5249(3) 0.5834(3) 0.2146(10) 0.122(2) Uani 1 1 d . U . . .
H26A H 0.538108 0.565626 0.341150 0.183 Uiso 1 1 calc GR . . . .
H26B H 0.564093 0.619705 0.197121 0.183 Uiso 1 1 calc GR . . . .
H26C H 0.528747 0.546121 0.126665 0.183 Uiso 1 1 calc GR . . . .
C27 C 0.4253(4) 0.6694(2) 0.3219(9) 0.119(2) Uani 1 1 d . U . . .
H27A H 0.366259 0.677001 0.321837 0.178 Uiso 1 1 calc GR . . . .
H27B H 0.450672 0.711924 0.287650 0.178 Uiso 1 1 calc GR . . . .
H27C H 0.452145 0.655151 0.445754 0.178 Uiso 1 1 calc GR . . . .
O1 O 0.22171(15) 0.17498(11) 0.2157(3) 0.0498(6) Uani 1 1 d . . . . .
H1A H 0.270057 0.176724 0.193361 0.075 Uiso 1 1 calc GR . . . .

loop_
_atom_site_aniso_label
_atom_site_aniso_U_11
_atom_site_aniso_U_22
_atom_site_aniso_U_33
_atom_site_aniso_U_23
_atom_site_aniso_U_13
_atom_site_aniso_U_12
Br1 0.0384(2) 0.0617(3) 0.0739(3) 0.00959(18) 0.02134(16) 0.00719(18)
C14 0.0367(17) 0.0346(17) 0.0275(14) 0.0003(11) 0.0040(12) -0.0051(13)
C18 0.0290(16) 0.049(2) 0.0372(16) 0.0024(13) 0.0089(12) -0.0002(14)
C10 0.0409(18) 0.0423(19) 0.0274(14) -0.0004(12) 0.0021(12) -0.0134(15)
C16 0.0326(17) 0.0333(17) 0.0357(15) -0.0014(11) 0.0049(12) -0.0041(13)
C15 0.0442(18) 0.0292(16) 0.0326(15) 0.0003(12) 0.0014(13) -0.0040(14)
B1 0.042(2) 0.039(2) 0.0287(17) 0.0027(13) 0.0048(14) 0.0003(17)
C13 0.0356(17) 0.0339(16) 0.0255(14) -0.0014(11) 0.0024(12) -0.0017(14)
C6 0.0337(17) 0.064(2) 0.0333(16) -0.0024(14) 0.0026(13) -0.0105(17)
C11 0.0354(17) 0.049(2) 0.0250(14) 0.0002(12) 0.0010(12) -0.0085(14)
C17 0.0337(17) 0.0362(17) 0.0367(15) 0.0014(12) 0.0044(12) -0.0034(14)
C3 0.0361(18) 0.0415(19) 0.0395(16) -0.0029(13) 0.0059(13) 0.0029(15)
C4 0.0382(19) 0.055(2) 0.054(2) -0.0032(15) 0.0082(15) 0.0090(17)
C1 0.044(2) 0.0324(18) 0.061(2) 0.0001(14) 0.0129(16) -0.0057(15)
C12 0.0319(16) 0.0404(18) 0.0275(14) 0.0009(11) 0.0021(12) -0.0033(14)
C19 0.0305(17) 0.0375(18) 0.0509(18) 0.0008(13) 0.0091(14) -0.0030(14)
C2 0.047(2) 0.0375(19) 0.063(2) -0.0010(15) 0.0133(17) 0.0043(16)
C5 0.0326(19) 0.075(3) 0.050(2) -0.0023(17) 0.0102(15) 0.0016(18)
C24 0.052(2) 0.0392(19) 0.0493(19) -0.0013(14) 0.0118(15) -0.0096(16)
C22 0.0292(19) 0.0343(18) 0.090(3) 0.0065(17) 0.0127(18) -0.0003(14)
C9 0.055(2) 0.047(2) 0.0400(18) 0.0003(14) 0.0060(16) -0.0182(17)
C7 0.038(2) 0.078(3) 0.0462(19) -0.0019(17) 0.0087(15) -0.0175(19)
C23 0.053(2) 0.044(2) 0.068(2) 0.0091(16) 0.0244(18) -0.0009(18)
C21 0.059(3) 0.060(3) 0.075(3) -0.0050(19) -0.010(2) -0.023(2)
C8 0.054(2) 0.067(3) 0.049(2) 0.0021(17) 0.0071(17) -0.030(2)
C20 0.068(3) 0.063(2) 0.056(2) 0.0035(18) 0.0015(19) -0.025(2)
C25 0.040(2) 0.036(2) 0.136(3) 0.005(2) 0.017(2) -0.0075(17)
C28 0.097(4) 0.081(4) 0.177(5) 0.050(3) 0.029(4) -0.033(3)
C26 0.035(2) 0.065(3) 0.263(7) 0.023(4) 0.014(3) -0.005(2)
C27 0.098(4) 0.057(3) 0.205(6) -0.030(3) 0.031(4) -0.032(3)
O1 0.0526(16) 0.0354(13) 0.0635(14) -0.0003(10) 0.0159(12) 0.0062(11)

loop_
_atom_type_symbol
_atom_type_description
_atom_type_scat_dispersion_real
_atom_type_scat_dispersion_imag
_atom_type_scat_source
C C 0.0033 0.0016 'International Tables Vol C Tables 4.2.6.8 and 6.1.1.4'
H H 0.0000 0.0000 'International Tables Vol C Tables 4.2.6.8 and 6.1.1.4'
B B 0.0013 0.0007 'International Tables Vol C Tables 4.2.6.8 and 6.1.1.4'
Br Br -0.2901 2.4595 'International Tables Vol C Tables 4.2.6.8 and 6.1.1.4'
O O 0.0106 0.0060 'International Tables Vol C Tables 4.2.6.8 and 6.1.1.4'

loop_
_exptl_crystal_face_index_h
_exptl_crystal_face_index_k
_exptl_crystal_face_index_l
_exptl_crystal_face_perp_dist
19 14 0 0.0377
8 0 -10 0.1732
-19 -14 0 0.0346
17 -17 0 0.0248
-18 17 1 0.0251
-11 7 9 0.1669

loop_
_geom_angle_atom_site_label_1
_geom_angle_atom_site_label_2
_geom_angle_atom_site_label_3
_geom_angle
_geom_angle_site_symmetry_1
_geom_angle_site_symmetry_3
_geom_angle_publ_flag
C15 C14 B1 122.5(3) . . ?
C15 C14 C13 118.9(3) . . ?
C13 C14 B1 118.6(3) . . ?
B1 C18 Br1 117.1(2) . . ?
C17 C18 Br1 119.4(2) . . ?
C17 C18 B1 123.5(3) . . ?
C11 C10 C15 118.8(3) . . ?
C9 C10 C15 122.6(3) . . ?
C9 C10 C11 118.6(3) . . ?
C13 C16 C17 121.9(3) . . ?
C1 C16 C13 118.7(3) . . ?
C1 C16 C17 119.4(3) . . ?
C14 C15 C10 123.1(3) . . ?
C18 B1 C14 115.0(3) . . ?
O1 B1 C14 121.0(3) . . ?
O1 B1 C18 124.0(3) . . ?
C16 C13 C14 121.4(3) . . ?
C16 C13 C12 119.3(3) . . ?
C12 C13 C14 119.3(3) . . ?
C11 C6 C5 118.9(3) . . ?
C7 C6 C11 118.5(3) . . ?
C7 C6 C5 122.6(3) . . ?
C10 C11 C12 119.4(3) . . ?
C6 C11 C10 120.1(3) . . ?
C6 C11 C12 120.5(3) . . ?
C18 C17 C16 119.4(3) . . ?
C18 C17 C19 122.1(3) . . ?
C16 C17 C19 118.5(3) . . ?
C12 C3 C4 119.0(3) . . ?
C2 C3 C4 122.5(3) . . ?
C2 C3 C12 118.6(3) . . ?
C5 C4 C3 121.7(3) . . ?
C2 C1 C16 121.7(3) . . ?
C13 C12 C11 120.5(3) . . ?
C13 C12 C3 120.5(3) . . ?
C3 C12 C11 119.0(3) . . ?
C24 C19 C17 121.6(3) . . ?
C24 C19 C20 117.9(3) . . ?
C20 C19 C17 120.6(3) . . ?
C1 C2 C3 121.2(3) . . ?
C4 C5 C6 121.0(3) . . ?
C19 C24 C23 120.9(3) . . ?
C23 C22 C21 115.9(3) . . ?
C23 C22 C25 123.3(3) . . ?
C21 C22 C25 120.8(3) . . ?
C8 C9 C10 120.7(3) . . ?
C8 C7 C6 121.5(3) . . ?
C22 C23 C24 122.4(3) . . ?
C20 C21 C22 122.3(3) . . ?
C7 C8 C9 120.6(3) . . ?
C21 C20 C19 120.5(3) . . ?
C22 C25 C28 111.3(4) . . ?
C26 C25 C22 109.0(3) . . ?
C26 C25 C28 107.3(4) . . ?
C27 C25 C22 110.9(4) . . ?
C27 C25 C28 106.4(4) . . ?
C27 C25 C26 111.7(4) . . ?

loop_
_geom_bond_atom_site_label_1
_geom_bond_atom_site_label_2
_geom_bond_distance
_geom_bond_site_symmetry_2
_geom_bond_publ_flag
Br1 C18 1.924(3) . ?
C14 C15 1.368(4) . ?
C14 B1 1.539(5) . ?
C14 C13 1.447(4) . ?
C18 B1 1.534(5) . ?
C18 C17 1.355(4) . ?
C10 C15 1.419(4) . ?
C10 C11 1.418(4) . ?
C10 C9 1.405(4) . ?
C16 C13 1.414(4) . ?
C16 C17 1.473(4) . ?
C16 C1 1.399(4) . ?
B1 O1 1.369(4) . ?
C13 C12 1.418(4) . ?
C6 C11 1.415(4) . ?
C6 C5 1.433(5) . ?
C6 C7 1.395(5) . ?
C11 C12 1.427(4) . ?
C17 C19 1.492(4) . ?
C3 C4 1.437(4) . ?
C3 C12 1.421(4) . ?
C3 C2 1.386(4) . ?
C4 C5 1.343(5) . ?
C1 C2 1.377(4) . ?
C19 C24 1.373(4) . ?
C19 C20 1.384(4) . ?
C24 C23 1.382(4) . ?
C22 C23 1.378(5) . ?
C22 C21 1.389(5) . ?
C22 C25 1.531(5) . ?
C9 C8 1.377(5) . ?
C7 C8 1.372(5) . ?
C21 C20 1.380(5) . ?
C25 C28 1.534(6) . ?
C25 C26 1.514(6) . ?
C25 C27 1.512(6) . ?

loop_
_exptl_oxdiff_crystal_face_indexfrac_h
_exptl_oxdiff_crystal_face_indexfrac_k
_exptl_oxdiff_crystal_face_indexfrac_l
_exptl_oxdiff_crystal_face_x
_exptl_oxdiff_crystal_face_y
_exptl_oxdiff_crystal_face_z
18.7805 14.4872 0.1214 -0.5213 -0.8518 -0.0525
8.2387 -0.0706 -9.9218 -0.0558 -0.0884 -0.9945
-19.0318 -14.3461 0.3968 0.5192 0.8483 0.1038
17.3576 -17.0200 -0.1645 -0.9627 0.2307 -0.1412
-17.5735 16.9319 0.8203 0.9518 -0.2281 0.2050
-11.0000 7.0000 9.0000 0.3030 -0.0826 0.9352
